data_7201755
loop_
_publ_author_name
'Mohamed, Sharmarke'
'Barnett, Sarah A.'
'Tocher, Derek A.'
'Price, Sarah L.'
'Shankland, Kenneth'
'Leech, Charlotte K.'

_publ_section_title
;
 Discovery of three polymorphs of 7-fluoroisatin reveals challenges in
 using computational crystal structure prediction as a complement to
 experimental screening
;
_journal_name_full CrystEngComm
_journal_paper_doi 10.1039/b714566g
_journal_year 2008
_chemical_formula_moiety 'C8 H4 F N O2'
_chemical_formula_sum 'C8 H4 F N O2'
_chemical_formula_weight 165.12
_chemical_name_common '7-Fluoroisatin Form II'
_chemical_name_systematic
;
7-Fluoroisatin Form II
;
_space_group_IT_number 2
_symmetry_cell_setting triclinic
_symmetry_space_group_name_Hall '-P 1'
_symmetry_space_group_name_H-M 'P -1'
_atom_sites_solution_hydrogens difmap
_atom_sites_solution_primary direct
_atom_sites_solution_secondary difmap
_audit_creation_method SHELXL-97
_cell_angle_alpha 70.87(2)
_cell_angle_beta 85.834(17)
_cell_angle_gamma 61.023(17)
_cell_formula_units_Z 4
_cell_length_a 8.1207(13)
_cell_length_b 8.2351(15)
_cell_length_c 12.394(4)
_cell_measurement_reflns_used 3331
_cell_measurement_temperature 123(2)
_cell_measurement_theta_max 28.5950
_cell_measurement_theta_min 2.8772
_cell_volume 681.3(3)
_computing_cell_refinement
;
CrysAlis RED, Oxford Diffraction Ltd., Version 1.171.31.5
;
_computing_data_collection
;
CrysAlis CCD, Oxford Diffraction Ltd., Version 1.171.31.5
;
_computing_data_reduction
;
CrysAlis RED, Oxford Diffraction Ltd., Version 1.171.31.5
;
_computing_molecular_graphics 'Bruker SHELXTL'
_computing_publication_material 'Bruker SHELXTL and local programs'
_computing_structure_refinement 'SHELXL-97 (Sheldrick, 1997)'
_computing_structure_solution 'SHELXS-97 (Sheldrick, 1990)'
_diffrn_ambient_temperature 123(2)
_diffrn_detector_area_resol_mean 15.9745
_diffrn_measured_fraction_theta_full 0.991
_diffrn_measured_fraction_theta_max 0.881
_diffrn_measurement_device_type 'Oxford Diffraction Gemini'
_diffrn_measurement_method '/w and /p scans'
_diffrn_radiation_monochromator graphite
_diffrn_radiation_source 'Enhance (Mu) X-ray Source'
_diffrn_radiation_type MoK\a
_diffrn_radiation_wavelength 0.71073
_diffrn_reflns_av_R_equivalents 0.0244
_diffrn_reflns_av_sigmaI/netI 0.0406
_diffrn_reflns_limit_h_max 10
_diffrn_reflns_limit_h_min -10
_diffrn_reflns_limit_k_max 10
_diffrn_reflns_limit_k_min -10
_diffrn_reflns_limit_l_max 15
_diffrn_reflns_limit_l_min -15
_diffrn_reflns_number 6569
_diffrn_reflns_theta_full 25.00
_diffrn_reflns_theta_max 28.58
_diffrn_reflns_theta_min 2.88
_diffrn_standards_number 0
_exptl_absorpt_coefficient_mu 0.135
_exptl_absorpt_correction_T_max 0.9946
_exptl_absorpt_correction_T_min 0.9774
_exptl_absorpt_correction_type multi-scan
_exptl_absorpt_process_details
;
CrysAlis RED, Oxford Diffraction Ltd., Version 1.171.31.5
Empirical absorption correction using spherical harmonics,
implemented in SCALE3 ABSPACK scaling algorithm.
;
_exptl_crystal_colour Yellow
_exptl_crystal_density_diffrn 1.610
_exptl_crystal_density_method 'not measured'
_exptl_crystal_description Block
_exptl_crystal_F_000 336
_exptl_crystal_size_max 0.17
_exptl_crystal_size_mid 0.17
_exptl_crystal_size_min 0.04
_refine_diff_density_max 0.292
_refine_diff_density_min -0.188
_refine_diff_density_rms 0.042
_refine_ls_extinction_method none
_refine_ls_goodness_of_fit_ref 1.040
_refine_ls_hydrogen_treatment refall
_refine_ls_matrix_type full
_refine_ls_number_parameters 249
_refine_ls_number_reflns 3059
_refine_ls_number_restraints 0
_refine_ls_restrained_S_all 1.040
_refine_ls_R_factor_all 0.0554
_refine_ls_R_factor_gt 0.0340
_refine_ls_shift/su_max 0.000
_refine_ls_shift/su_mean 0.000
_refine_ls_structure_factor_coef Fsqd
_refine_ls_weighting_details 'calc w=1/[\s^2^(Fo^2^)+(0.0393P)^2^+0.0478P] where P=(Fo^2^+2Fc^2^)/3'
_refine_ls_weighting_scheme calc
_refine_ls_wR_factor_gt 0.0746
_refine_ls_wR_factor_ref 0.0815
_reflns_number_gt 2258
_reflns_number_total 3059
_reflns_threshold_expression >2sigma(I)
_cod_data_source_file b714566g.txt
_cod_data_source_block 06isis050_a
_cod_depositor_comments
;
The following automatic conversions were performed:
'_symmetry_cell_setting' value 'Triclinic' changed to 'triclinic'
according to '/home/saulius/struct/CIF-dictionaries/cif_core.dic'
dictionary named 'cif_core.dic' version 2.4.1 from 2010-06-29.

Automatic conversion script
Id: cif_fix_enum 1527 2010-12-29 10:47:43Z saulius 
;
_cod_original_sg_symbol_H-M P-1
_cod_database_code 7201755

loop_
_symmetry_equiv_pos_as_xyz
'x, y, z'
'-x, -y, -z'

loop_
_atom_site_label
_atom_site_type_symbol
_atom_site_fract_x
_atom_site_fract_y
_atom_site_fract_z
_atom_site_U_iso_or_equiv
_atom_site_adp_type
_atom_site_occupancy
_atom_site_symmetry_multiplicity
_atom_site_calc_flag
_atom_site_refinement_flags
_atom_site_disorder_assembly
_atom_site_disorder_group
C1 C 1.0160(2) -0.3758(2) 0.07384(12) 0.0185(3) Uani 1 1 d . . .
C2 C 1.0141(2) -0.2298(2) -0.04567(12) 0.0186(3) Uani 1 1 d . . .
C3 C 0.8474(2) -0.0389(2) -0.05447(12) 0.0181(3) Uani 1 1 d . . .
C4 C 0.7736(2) 0.1447(2) -0.13936(13) 0.0213(3) Uani 1 1 d . . .
H1 H 0.837(2) 0.162(2) -0.2089(13) 0.020(4) Uiso 1 1 d . . .
C5 C 0.6103(2) 0.2996(2) -0.12086(14) 0.0241(3) Uani 1 1 d . . .
H2 H 0.557(2) 0.426(2) -0.1798(14) 0.024(4) Uiso 1 1 d . . .
C6 C 0.5253(2) 0.2698(2) -0.02024(14) 0.0242(3) Uani 1 1 d . . .
H3 H 0.418(2) 0.371(2) -0.0056(13) 0.026(4) Uiso 1 1 d . . .
C7 C 0.6025(2) 0.0853(2) 0.06331(12) 0.0213(3) Uani 1 1 d . . .
C8 C 0.7635(2) -0.0705(2) 0.04758(12) 0.0178(3) Uani 1 1 d . . .
N1 N 0.86293(17) -0.26762(17) 0.12135(11) 0.0199(3) Uani 1 1 d . . .
H4 H 0.829(2) -0.316(2) 0.1883(15) 0.030(5) Uiso 1 1 d . . .
O1 O 1.13181(14) -0.54902(14) 0.11273(9) 0.0252(3) Uani 1 1 d . . .
O2 O 1.13296(14) -0.27824(15) -0.11106(9) 0.0241(2) Uani 1 1 d . . .
F1 F 0.52009(12) 0.05606(13) 0.16176(8) 0.0308(2) Uani 1 1 d . . .
C11 C 0.7612(2) 0.3984(2) 0.38842(12) 0.0206(3) Uani 1 1 d . . .
C12 C 0.7179(2) 0.3254(2) 0.51564(12) 0.0202(3) Uani 1 1 d . . .
C13 C 0.7280(2) 0.1365(2) 0.53032(12) 0.0190(3) Uani 1 1 d . . .
C14 C 0.7003(2) 0.0040(2) 0.62234(13) 0.0232(3) Uani 1 1 d . . .
H11 H 0.664(2) 0.031(2) 0.6937(13) 0.019(4) Uiso 1 1 d . . .
C15 C 0.7243(2) -0.1676(2) 0.60948(14) 0.0265(4) Uani 1 1 d . . .
H12 H 0.703(2) -0.259(2) 0.6717(14) 0.024(4) Uiso 1 1 d . . .
C16 C 0.7769(2) -0.2061(2) 0.50745(13) 0.0246(3) Uani 1 1 d . . .
H13 H 0.793(2) -0.322(2) 0.4953(14) 0.035(5) Uiso 1 1 d . . .
C17 C 0.8049(2) -0.0722(2) 0.41680(13) 0.0213(3) Uani 1 1 d . . .
C18 C 0.77830(19) 0.1002(2) 0.42680(12) 0.0187(3) Uani 1 1 d . . .
N11 N 0.79634(18) 0.25479(17) 0.34450(11) 0.0215(3) Uani 1 1 d . . .
H14 H 0.825(3) 0.259(3) 0.2713(16) 0.041(5) Uiso 1 1 d . . .
O11 O 0.76273(16) 0.55234(14) 0.34164(9) 0.0266(3) Uani 1 1 d . . .
O12 O 0.68669(15) 0.41567(14) 0.58121(9) 0.0258(3) Uani 1 1 d . . .
F11 F 0.85939(13) -0.10916(12) 0.31725(7) 0.0299(2) Uani 1 1 d . . .

loop_
_atom_site_aniso_label
_atom_site_aniso_U_11
_atom_site_aniso_U_22
_atom_site_aniso_U_33
_atom_site_aniso_U_23
_atom_site_aniso_U_13
_atom_site_aniso_U_12
C1 0.0198(7) 0.0212(8) 0.0176(7) -0.0089(6) 0.0027(6) -0.0109(6)
C2 0.0206(8) 0.0224(7) 0.0164(7) -0.0080(6) 0.0014(6) -0.0123(6)
C3 0.0185(7) 0.0211(7) 0.0177(7) -0.0074(6) 0.0014(6) -0.0112(6)
C4 0.0234(8) 0.0233(8) 0.0184(7) -0.0054(6) 0.0003(6) -0.0130(6)
C5 0.0241(8) 0.0191(8) 0.0256(8) -0.0031(7) -0.0044(7) -0.0097(7)
C6 0.0181(8) 0.0205(8) 0.0330(9) -0.0113(7) 0.0005(7) -0.0070(6)
C7 0.0198(8) 0.0256(8) 0.0220(8) -0.0103(6) 0.0064(6) -0.0128(6)
C8 0.0190(7) 0.0191(7) 0.0172(7) -0.0059(6) 0.0008(6) -0.0108(6)
N1 0.0223(7) 0.0197(6) 0.0156(6) -0.0043(5) 0.0043(5) -0.0101(5)
O1 0.0252(6) 0.0192(6) 0.0237(6) -0.0054(4) 0.0001(5) -0.0061(5)
O2 0.0245(6) 0.0288(6) 0.0188(5) -0.0104(5) 0.0070(4) -0.0119(5)
F1 0.0253(5) 0.0335(5) 0.0289(5) -0.0119(4) 0.0131(4) -0.0114(4)
C11 0.0214(7) 0.0220(8) 0.0186(7) -0.0064(6) 0.0022(6) -0.0109(6)
C12 0.0192(7) 0.0223(8) 0.0186(7) -0.0060(6) 0.0017(6) -0.0101(6)
C13 0.0186(7) 0.0213(7) 0.0185(7) -0.0076(6) 0.0027(6) -0.0103(6)
C14 0.0274(8) 0.0288(8) 0.0178(8) -0.0071(6) 0.0039(6) -0.0177(7)
C15 0.0311(9) 0.0272(8) 0.0237(8) -0.0032(7) 0.0014(7) -0.0193(7)
C16 0.0255(8) 0.0210(8) 0.0293(9) -0.0076(7) -0.0004(7) -0.0129(7)
C17 0.0211(8) 0.0244(8) 0.0205(8) -0.0107(6) 0.0026(6) -0.0108(6)
C18 0.0175(7) 0.0208(7) 0.0163(7) -0.0040(6) 0.0010(6) -0.0096(6)
N11 0.0287(7) 0.0229(7) 0.0162(7) -0.0078(5) 0.0066(5) -0.0148(6)
O11 0.0386(7) 0.0232(6) 0.0222(6) -0.0060(5) 0.0068(5) -0.0196(5)
O12 0.0353(6) 0.0256(6) 0.0216(6) -0.0109(5) 0.0056(5) -0.0170(5)
F11 0.0402(6) 0.0318(5) 0.0264(5) -0.0171(4) 0.0093(4) -0.0202(4)

loop_
_atom_type_symbol
_atom_type_description
_atom_type_scat_dispersion_real
_atom_type_scat_dispersion_imag
_atom_type_scat_source
C C 0.0033 0.0016 'International Tables Vol C Tables 4.2.6.8 and 6.1.1.4'
H H 0.0000 0.0000 'International Tables Vol C Tables 4.2.6.8 and 6.1.1.4'
N N 0.0061 0.0033 'International Tables Vol C Tables 4.2.6.8 and 6.1.1.4'
O O 0.0106 0.0060 'International Tables Vol C Tables 4.2.6.8 and 6.1.1.4'
F F 0.0171 0.0103 'International Tables Vol C Tables 4.2.6.8 and 6.1.1.4'

loop_
_geom_angle_atom_site_label_1
_geom_angle_atom_site_label_2
_geom_angle_atom_site_label_3
_geom_angle
_geom_angle_site_symmetry_1
_geom_angle_site_symmetry_3
_geom_angle_publ_flag
O1 C1 N1 128.65(14) . . ?
O1 C1 C2 125.58(13) . . ?
N1 C1 C2 105.77(12) . . ?
O2 C2 C3 131.39(13) . . ?
O2 C2 C1 123.20(13) . . ?
C3 C2 C1 105.41(12) . . ?
C4 C3 C8 121.91(14) . . ?
C4 C3 C2 132.08(14) . . ?
C8 C3 C2 106.01(12) . . ?
C3 C4 C5 117.89(15) . . ?
C3 C4 H1 119.8(8) . . ?
C5 C4 H1 122.3(8) . . ?
C6 C5 C4 120.72(15) . . ?
C6 C5 H2 121.0(9) . . ?
C4 C5 H2 118.2(9) . . ?
C7 C6 C5 120.18(14) . . ?
C7 C6 H3 117.7(10) . . ?
C5 C6 H3 122.1(10) . . ?
F1 C7 C8 119.27(13) . . ?
F1 C7 C6 120.24(13) . . ?
C8 C7 C6 120.49(14) . . ?
C7 C8 C3 118.81(13) . . ?
C7 C8 N1 129.13(14) . . ?
C3 C8 N1 112.06(13) . . ?
C1 N1 C8 110.75(12) . . ?
C1 N1 H4 124.2(11) . . ?
C8 N1 H4 125.1(11) . . ?
O11 C11 N11 128.39(14) . . ?
O11 C11 C12 125.71(13) . . ?
N11 C11 C12 105.89(12) . . ?
O12 C12 C13 131.60(14) . . ?
O12 C12 C11 123.32(13) . . ?
C13 C12 C11 105.08(12) . . ?
C14 C13 C18 121.33(13) . . ?
C14 C13 C12 132.27(13) . . ?
C18 C13 C12 106.39(12) . . ?
C13 C14 C15 118.27(14) . . ?
C13 C14 H11 120.9(9) . . ?
C15 C14 H11 120.8(9) . . ?
C16 C15 C14 120.78(15) . . ?
C16 C15 H12 119.9(9) . . ?
C14 C15 H12 119.3(9) . . ?
C17 C16 C15 119.99(14) . . ?
C17 C16 H13 116.9(10) . . ?
C15 C16 H13 123.1(10) . . ?
F11 C17 C18 119.01(13) . . ?
F11 C17 C16 120.77(13) . . ?
C18 C17 C16 120.22(14) . . ?
C17 C18 C13 119.39(13) . . ?
C17 C18 N11 128.62(13) . . ?
C13 C18 N11 111.99(12) . . ?
C11 N11 C18 110.61(13) . . ?
C11 N11 H14 124.8(11) . . ?
C18 N11 H14 124.6(11) . . ?

loop_
_geom_bond_atom_site_label_1
_geom_bond_atom_site_label_2
_geom_bond_distance
_geom_bond_site_symmetry_2
_geom_bond_publ_flag
C1 O1 1.2113(17) . ?
C1 N1 1.3602(19) . ?
C1 C2 1.568(2) . ?
C2 O2 1.2138(17) . ?
C2 C3 1.471(2) . ?
C3 C4 1.387(2) . ?
C3 C8 1.401(2) . ?
C4 C5 1.396(2) . ?
C4 H1 0.975(15) . ?
C5 C6 1.389(2) . ?
C5 H2 0.954(16) . ?
C6 C7 1.383(2) . ?
C6 H3 0.926(16) . ?
C7 F1 1.3565(17) . ?
C7 C8 1.377(2) . ?
C8 N1 1.4096(18) . ?
N1 H4 0.883(18) . ?
C11 O11 1.2145(17) . ?
C11 N11 1.3601(19) . ?
C11 C12 1.573(2) . ?
C12 O12 1.2088(17) . ?
C12 C13 1.467(2) . ?
C13 C14 1.388(2) . ?
C13 C18 1.400(2) . ?
C14 C15 1.392(2) . ?
C14 H11 0.971(15) . ?
C15 C16 1.391(2) . ?
C15 H12 0.960(16) . ?
C16 C17 1.387(2) . ?
C16 H13 0.957(17) . ?
C17 F11 1.3590(17) . ?
C17 C18 1.376(2) . ?
C18 N11 1.4109(18) . ?
N11 H14 0.914(19) . ?

loop_
_geom_hbond_atom_site_label_D
_geom_hbond_atom_site_label_H
_geom_hbond_atom_site_label_A
_geom_hbond_distance_DH
_geom_hbond_distance_HA
_geom_hbond_distance_DA
_geom_hbond_angle_DHA
_geom_hbond_site_symmetry_A
N1 H4 O11 0.883(18) 2.035(18) 2.9167(18) 175.9(16) 1_545
N11 H14 O2 0.914(19) 1.958(19) 2.8701(18) 175.8(17) 2_755
C14 H11 F1 0.971(15) 2.403(15) 3.1469(19) 133.1(12) 2_656

loop_
_geom_torsion_atom_site_label_1
_geom_torsion_atom_site_label_2
_geom_torsion_atom_site_label_3
_geom_torsion_atom_site_label_4
_geom_torsion
_geom_torsion_site_symmetry_1
_geom_torsion_site_symmetry_2
_geom_torsion_site_symmetry_3
_geom_torsion_site_symmetry_4
_geom_torsion_publ_flag
O1 C1 C2 O2 -0.9(2) . . . . ?
N1 C1 C2 O2 179.58(13) . . . . ?
O1 C1 C2 C3 179.61(14) . . . . ?
N1 C1 C2 C3 0.04(14) . . . . ?
O2 C2 C3 C4 0.0(3) . . . . ?
C1 C2 C3 C4 179.46(14) . . . . ?
O2 C2 C3 C8 -179.34(15) . . . . ?
C1 C2 C3 C8 0.14(14) . . . . ?
C8 C3 C4 C5 -0.5(2) . . . . ?
C2 C3 C4 C5 -179.72(14) . . . . ?
C3 C4 C5 C6 0.2(2) . . . . ?
C4 C5 C6 C7 0.2(2) . . . . ?
C5 C6 C7 F1 179.80(13) . . . . ?
C5 C6 C7 C8 -0.3(2) . . . . ?
F1 C7 C8 C3 179.89(12) . . . . ?
C6 C7 C8 C3 -0.1(2) . . . . ?
F1 C7 C8 N1 0.0(2) . . . . ?
C6 C7 C8 N1 -179.90(14) . . . . ?
C4 C3 C8 C7 0.4(2) . . . . ?
C2 C3 C8 C7 179.85(12) . . . . ?
C4 C3 C8 N1 -179.69(12) . . . . ?
C2 C3 C8 N1 -0.28(15) . . . . ?
O1 C1 N1 C8 -179.76(14) . . . . ?
C2 C1 N1 C8 -0.21(15) . . . . ?
C7 C8 N1 C1 -179.82(14) . . . . ?
C3 C8 N1 C1 0.33(16) . . . . ?
O11 C11 C12 O12 -2.3(2) . . . . ?
N11 C11 C12 O12 177.42(13) . . . . ?
O11 C11 C12 C13 178.45(14) . . . . ?
N11 C11 C12 C13 -1.87(15) . . . . ?
O12 C12 C13 C14 2.0(3) . . . . ?
C11 C12 C13 C14 -178.83(15) . . . . ?
O12 C12 C13 C18 -177.09(15) . . . . ?
C11 C12 C13 C18 2.13(15) . . . . ?
C18 C13 C14 C15 0.1(2) . . . . ?
C12 C13 C14 C15 -178.79(15) . . . . ?
C13 C14 C15 C16 0.8(2) . . . . ?
C14 C15 C16 C17 -0.4(2) . . . . ?
C15 C16 C17 F11 178.86(13) . . . . ?
C15 C16 C17 C18 -0.9(2) . . . . ?
F11 C17 C18 C13 -177.98(12) . . . . ?
C16 C17 C18 C13 1.8(2) . . . . ?
F11 C17 C18 N11 1.4(2) . . . . ?
C16 C17 C18 N11 -178.82(14) . . . . ?
C14 C13 C18 C17 -1.4(2) . . . . ?
C12 C13 C18 C17 177.77(13) . . . . ?
C14 C13 C18 N11 179.09(13) . . . . ?
C12 C13 C18 N11 -1.74(16) . . . . ?
O11 C11 N11 C18 -179.45(14) . . . . ?
C12 C11 N11 C18 0.88(16) . . . . ?
C17 C18 N11 C11 -178.95(15) . . . . ?
C13 C18 N11 C11 0.50(17) . . . . ?
